data_4306704
loop_
_publ_author_name
'Dirk Michalik'
'Axel Schulz'
'Alexander Villinger'

_publ_contact_author_address
;
Universit\"at Rostock
Institut f\"ur Chemie
Abteilung f\"ur Anorganische Chemie
Albert-Einstein-Strasse 3a 
18059 Rostock
Bundesrepublik Deutschland
;
_publ_contact_author_email axel.schulz@uni-rostock.de
_publ_contact_author_fax '+49 (0)381/498-6382'
_publ_contact_author_name 'Axel Schulz'
_publ_contact_author_phone '+49 (0)381/498-6400'
_publ_section_title
;
Lewis-Acid-Assisted Methyl Exchange Reactions In Silylated
Aminodichloroarsanes
;
_journal_name_full 'Inorganic Chemistry'
_journal_page_first 11798
_journal_page_last 11806
_journal_paper_doi 10.1021/ic801526n
_journal_volume 47
_journal_year 2008
_chemical_formula_moiety 'C6 H18 As Cl2 N Si2'
_chemical_formula_sum 'C6 H18 As Cl2 N Si2'
_chemical_formula_weight 306.21
_chemical_name_systematic
;
N,N-bis-(trimethylsilyl)amino-dichloroarsane
;
_space_group_IT_number 2
_symmetry_cell_setting triclinic
_symmetry_Int_Tables_number 2
_symmetry_space_group_name_Hall '-P 1'
_symmetry_space_group_name_H-M 'P -1'
_atom_sites_solution_hydrogens geom
_atom_sites_solution_primary direct
_atom_sites_solution_secondary difmap
_audit_author_name 'Villinger, A.'
_audit_creation_method SHELXL-97
_cell_angle_alpha 90.53(3)
_cell_angle_beta 93.99(3)
_cell_angle_gamma 117.10(3)
_cell_formula_units_Z 2
_cell_length_a 8.0250(16)
_cell_length_b 8.7700(18)
_cell_length_c 11.352(2)
_cell_measurement_reflns_used 6917
_cell_measurement_temperature 173(2)
_cell_measurement_theta_max 71.239
_cell_measurement_theta_min 5.716
_cell_volume 708.8(3)
_computing_cell_refinement 'Bruker Apex v2.0-2'
_computing_data_collection 'Bruker Apex v2.0-2'
_computing_data_reduction 'Bruker SAINT'
_computing_molecular_graphics
;
 ORTEP-3 (Farrugia, 1997), DIAMOND v3.0a (Brandenburg, 2005)
;
_computing_publication_material SHELXL-97
_computing_structure_refinement 'SHELXL-97 (Sheldrick, 1997)'
_computing_structure_solution 'SHELXS-97 (Sheldrick, 1997)'
_diffrn_ambient_temperature 173(2)
_diffrn_measured_fraction_theta_full 0.981
_diffrn_measured_fraction_theta_max 0.981
_diffrn_measurement_device_type 'Bruker-Nonius Apex X8-CCD-diffractometer'
_diffrn_measurement_method '\w scans'
_diffrn_radiation_monochromator graphite
_diffrn_radiation_source 'sealed tube'
_diffrn_radiation_type MoK\a
_diffrn_radiation_wavelength 0.71073
_diffrn_reflns_av_R_equivalents 0.0194
_diffrn_reflns_av_sigmaI/netI 0.0175
_diffrn_reflns_limit_h_max 12
_diffrn_reflns_limit_h_min -11
_diffrn_reflns_limit_k_max 13
_diffrn_reflns_limit_k_min -13
_diffrn_reflns_limit_l_max 17
_diffrn_reflns_limit_l_min -16
_diffrn_reflns_number 20165
_diffrn_reflns_theta_full 32.50
_diffrn_reflns_theta_max 32.50
_diffrn_reflns_theta_min 2.86
_exptl_absorpt_coefficient_mu 2.905
_exptl_absorpt_correction_T_max 0.4568
_exptl_absorpt_correction_T_min 0.2490
_exptl_absorpt_correction_type multi-scan
_exptl_absorpt_process_details '(SADABS; Sheldrick, 2004)'
_exptl_crystal_colour colourless
_exptl_crystal_density_diffrn 1.435
_exptl_crystal_density_method 'not measured'
_exptl_crystal_description block
_exptl_crystal_F_000 312
_exptl_crystal_size_max 0.53
_exptl_crystal_size_mid 0.41
_exptl_crystal_size_min 0.27
_refine_diff_density_max 0.636
_refine_diff_density_min -0.678
_refine_diff_density_rms 0.060
_refine_ls_extinction_method none
_refine_ls_goodness_of_fit_ref 1.046
_refine_ls_hydrogen_treatment constr
_refine_ls_matrix_type full
_refine_ls_number_parameters 115
_refine_ls_number_reflns 5038
_refine_ls_number_restraints 0
_refine_ls_restrained_S_all 1.046
_refine_ls_R_factor_all 0.0304
_refine_ls_R_factor_gt 0.0242
_refine_ls_shift/su_max 0.002
_refine_ls_shift/su_mean 0.000
_refine_ls_structure_factor_coef Fsqd
_refine_ls_weighting_details 'calc w=1/[\s^2^(Fo^2^)+(0.0339P)^2^+0.1636P] where P=(Fo^2^+2Fc^2^)/3'
_refine_ls_weighting_scheme calc
_refine_ls_wR_factor_gt 0.0615
_refine_ls_wR_factor_ref 0.0637
_reflns_number_gt 4454
_reflns_number_total 5038
_reflns_threshold_expression >2sigma(I)
_cod_data_source_file ic801526n_si_001_2.cif
_cod_data_source_block tms2nascl2
_cod_original_cell_volume 708.7(2)
_cod_database_code 4306704

loop_
_symmetry_equiv_pos_as_xyz
'x, y, z'
'-x, -y, -z'

loop_
_atom_site_label
_atom_site_type_symbol
_atom_site_fract_x
_atom_site_fract_y
_atom_site_fract_z
_atom_site_U_iso_or_equiv
_atom_site_adp_type
_atom_site_occupancy
_atom_site_symmetry_multiplicity
_atom_site_calc_flag
_atom_site_refinement_flags
_atom_site_disorder_assembly
_atom_site_disorder_group
As As 0.380025(18) 0.982106(16) 0.176595(11) 0.02774(4) Uani 1 1 d . . .
Cl1 Cl 0.38446(9) 1.12165(7) 0.34257(4) 0.06093(14) Uani 1 1 d . . .
Cl2 Cl 0.62114(5) 1.19708(4) 0.10467(3) 0.03813(8) Uani 1 1 d . . .
N1 N 0.47753(15) 0.84383(13) 0.22888(9) 0.02560(19) Uani 1 1 d . . .
Si1 Si 0.71956(6) 0.90926(6) 0.26817(3) 0.03440(9) Uani 1 1 d . . .
Si2 Si 0.30170(6) 0.62782(5) 0.23623(3) 0.03454(9) Uani 1 1 d . . .
C1 C 0.8293(3) 1.1120(3) 0.36030(18) 0.0575(5) Uani 1 1 d . . .
H1A H 0.8162 1.2025 0.3167 0.086 Uiso 1 1 calc R . .
H1B H 0.9628 1.1455 0.3791 0.086 Uiso 1 1 calc R . .
H1C H 0.7668 1.0952 0.4337 0.086 Uiso 1 1 calc R . .
C2 C 0.8407(3) 0.9275(3) 0.13018(16) 0.0556(5) Uani 1 1 d . . .
H2A H 0.7735 0.8209 0.0815 0.083 Uiso 1 1 calc R . .
H2B H 0.9700 0.9479 0.1510 0.083 Uiso 1 1 calc R . .
H2C H 0.8422 1.0233 0.0857 0.083 Uiso 1 1 calc R . .
C3 C 0.7490(3) 0.7471(3) 0.36103(16) 0.0551(5) Uani 1 1 d . . .
H3A H 0.6890 0.7382 0.4347 0.083 Uiso 1 1 calc R . .
H3B H 0.8831 0.7827 0.3793 0.083 Uiso 1 1 calc R . .
H3C H 0.6903 0.6355 0.3178 0.083 Uiso 1 1 calc R . .
C4 C 0.0727(3) 0.6107(2) 0.1720(2) 0.0548(5) Uani 1 1 d . . .
H4A H 0.0365 0.6826 0.2200 0.082 Uiso 1 1 calc R . .
H4B H -0.0241 0.4911 0.1714 0.082 Uiso 1 1 calc R . .
H4C H 0.0856 0.6495 0.0909 0.082 Uiso 1 1 calc R . .
C5 C 0.3550(4) 0.4817(2) 0.1444(2) 0.0638(6) Uani 1 1 d . . .
H5A H 0.3641 0.5174 0.0626 0.096 Uiso 1 1 calc R . .
H5B H 0.2544 0.3642 0.1470 0.096 Uiso 1 1 calc R . .
H5C H 0.4745 0.4866 0.1753 0.096 Uiso 1 1 calc R . .
C6 C 0.2748(3) 0.5656(3) 0.39326(17) 0.0631(6) Uani 1 1 d . . .
H6A H 0.3804 0.5455 0.4228 0.095 Uiso 1 1 calc R . .
H6B H 0.1569 0.4607 0.3980 0.095 Uiso 1 1 calc R . .
H6C H 0.2730 0.6582 0.4414 0.095 Uiso 1 1 calc R . .

loop_
_atom_site_aniso_label
_atom_site_aniso_U_11
_atom_site_aniso_U_22
_atom_site_aniso_U_33
_atom_site_aniso_U_23
_atom_site_aniso_U_13
_atom_site_aniso_U_12
As 0.02542(7) 0.02768(7) 0.03243(7) 0.00608(5) 0.00306(5) 0.01398(5)
Cl1 0.1015(4) 0.0650(3) 0.0428(2) 0.00445(19) 0.0227(2) 0.0587(3)
Cl2 0.04114(18) 0.02830(14) 0.03700(16) 0.00968(12) 0.00442(13) 0.00868(13)
N1 0.0268(5) 0.0251(4) 0.0266(5) 0.0053(4) 0.0033(4) 0.0130(4)
Si1 0.02902(18) 0.0507(2) 0.02737(17) 0.00964(15) 0.00137(14) 0.02157(17)
Si2 0.0455(2) 0.02233(15) 0.03048(18) 0.00244(13) 0.00407(15) 0.01081(15)
C1 0.0480(10) 0.0575(11) 0.0476(9) 0.0007(8) -0.0184(8) 0.0103(8)
C2 0.0418(9) 0.0992(15) 0.0426(9) 0.0229(9) 0.0137(7) 0.0452(10)
C3 0.0655(12) 0.0819(14) 0.0413(8) 0.0184(9) 0.0034(8) 0.0538(11)
C4 0.0357(8) 0.0395(8) 0.0668(11) 0.0005(8) 0.0001(8) -0.0015(6)
C5 0.1090(19) 0.0407(9) 0.0529(10) -0.0068(8) -0.0011(11) 0.0451(11)
C6 0.0775(14) 0.0443(9) 0.0395(9) 0.0148(7) 0.0095(9) 0.0028(9)

loop_
_atom_type_symbol
_atom_type_description
_atom_type_scat_dispersion_real
_atom_type_scat_dispersion_imag
_atom_type_scat_source
C C 0.0033 0.0016 'International Tables Vol C Tables 4.2.6.8 and 6.1.1.4'
H H 0.0000 0.0000 'International Tables Vol C Tables 4.2.6.8 and 6.1.1.4'
N N 0.0061 0.0033 'International Tables Vol C Tables 4.2.6.8 and 6.1.1.4'
Cl Cl 0.1484 0.1585 'International Tables Vol C Tables 4.2.6.8 and 6.1.1.4'
As As 0.0499 2.0058 'International Tables Vol C Tables 4.2.6.8 and 6.1.1.4'
Si Si 0.0817 0.0704 'International Tables Vol C Tables 4.2.6.8 and 6.1.1.4'

loop_
_geom_angle_atom_site_label_1
_geom_angle_atom_site_label_2
_geom_angle_atom_site_label_3
_geom_angle
_geom_angle_site_symmetry_1
_geom_angle_site_symmetry_3
_geom_angle_publ_flag
N1 As Cl2 103.27(4) . . ?
N1 As Cl1 102.15(4) . . ?
Cl2 As Cl1 96.38(4) . . ?
Si1 N1 Si2 122.60(7) . . ?
Si1 N1 As 125.37(7) . . ?
Si2 N1 As 112.03(6) . . ?
N1 Si1 C1 111.56(9) . . ?
N1 Si1 C3 110.45(9) . . ?
C1 Si1 C3 105.47(10) . . ?
N1 Si1 C2 108.87(7) . . ?
C1 Si1 C2 111.99(12) . . ?
C3 Si1 C2 108.42(9) . . ?
N1 Si2 C5 110.55(9) . . ?
N1 Si2 C6 110.37(8) . . ?
C5 Si2 C6 112.45(11) . . ?
N1 Si2 C4 108.58(7) . . ?
C5 Si2 C4 106.74(11) . . ?
C6 Si2 C4 107.98(11) . . ?
Si1 C1 H1A 109.5 . . ?
Si1 C1 H1B 109.5 . . ?
H1A C1 H1B 109.5 . . ?
Si1 C1 H1C 109.5 . . ?
H1A C1 H1C 109.5 . . ?
H1B C1 H1C 109.5 . . ?
Si1 C2 H2A 109.5 . . ?
Si1 C2 H2B 109.5 . . ?
H2A C2 H2B 109.5 . . ?
Si1 C2 H2C 109.5 . . ?
H2A C2 H2C 109.5 . . ?
H2B C2 H2C 109.5 . . ?
Si1 C3 H3A 109.5 . . ?
Si1 C3 H3B 109.5 . . ?
H3A C3 H3B 109.5 . . ?
Si1 C3 H3C 109.5 . . ?
H3A C3 H3C 109.5 . . ?
H3B C3 H3C 109.5 . . ?
Si2 C4 H4A 109.5 . . ?
Si2 C4 H4B 109.5 . . ?
H4A C4 H4B 109.5 . . ?
Si2 C4 H4C 109.5 . . ?
H4A C4 H4C 109.5 . . ?
H4B C4 H4C 109.5 . . ?
Si2 C5 H5A 109.5 . . ?
Si2 C5 H5B 109.5 . . ?
H5A C5 H5B 109.5 . . ?
Si2 C5 H5C 109.5 . . ?
H5A C5 H5C 109.5 . . ?
H5B C5 H5C 109.5 . . ?
Si2 C6 H6A 109.5 . . ?
Si2 C6 H6B 109.5 . . ?
H6A C6 H6B 109.5 . . ?
Si2 C6 H6C 109.5 . . ?
H6A C6 H6C 109.5 . . ?
H6B C6 H6C 109.5 . . ?

loop_
_geom_bond_atom_site_label_1
_geom_bond_atom_site_label_2
_geom_bond_distance
_geom_bond_site_symmetry_2
_geom_bond_publ_flag
As N1 1.8023(11) . ?
As Cl2 2.2112(10) . ?
As Cl1 2.2265(8) . ?
N1 Si1 1.7776(12) . ?
N1 Si2 1.7805(13) . ?
Si1 C1 1.855(2) . ?
Si1 C3 1.8677(18) . ?
Si1 C2 1.8708(18) . ?
Si2 C5 1.8564(19) . ?
Si2 C6 1.8671(19) . ?
Si2 C4 1.869(2) . ?
C1 H1A 0.9800 . ?
C1 H1B 0.9800 . ?
C1 H1C 0.9800 . ?
C2 H2A 0.9800 . ?
C2 H2B 0.9800 . ?
C2 H2C 0.9800 . ?
C3 H3A 0.9800 . ?
C3 H3B 0.9800 . ?
C3 H3C 0.9800 . ?
C4 H4A 0.9800 . ?
C4 H4B 0.9800 . ?
C4 H4C 0.9800 . ?
C5 H5A 0.9800 . ?
C5 H5B 0.9800 . ?
C5 H5C 0.9800 . ?
C6 H6A 0.9800 . ?
C6 H6B 0.9800 . ?
C6 H6C 0.9800 . ?

loop_
_geom_torsion_atom_site_label_1
_geom_torsion_atom_site_label_2
_geom_torsion_atom_site_label_3
_geom_torsion_atom_site_label_4
_geom_torsion
_geom_torsion_site_symmetry_1
_geom_torsion_site_symmetry_2
_geom_torsion_site_symmetry_3
_geom_torsion_site_symmetry_4
_geom_torsion_publ_flag
Cl2 As N1 Si1 23.03(8) . . . . ?
Cl1 As N1 Si1 -76.61(8) . . . . ?
Cl2 As N1 Si2 -156.44(5) . . . . ?
Cl1 As N1 Si2 103.92(7) . . . . ?
Si2 N1 Si1 C1 -135.70(9) . . . . ?
As N1 Si1 C1 44.89(11) . . . . ?
Si2 N1 Si1 C3 -18.73(11) . . . . ?
As N1 Si1 C3 161.85(9) . . . . ?
Si2 N1 Si1 C2 100.20(11) . . . . ?
As N1 Si1 C2 -79.21(11) . . . . ?
Si1 N1 Si2 C5 -57.08(11) . . . . ?
As N1 Si2 C5 122.40(9) . . . . ?
Si1 N1 Si2 C6 67.97(12) . . . . ?
As N1 Si2 C6 -112.54(11) . . . . ?
Si1 N1 Si2 C4 -173.86(9) . . . . ?
As N1 Si2 C4 5.63(10) . . . . ?

loop_
_cod_related_entry_id
_cod_related_entry_database
_cod_related_entry_code
1 ChemSpider 30660831
